data_2002027
loop_
_publ_author_name
'Liu, S.-X.'
'Cai, G.-L.'
'Huang, J.-L.'

_publ_section_title
;
 Structure of a new ternary chalcogenide: FeTa(\m~4~-Te)(\m~3~-Te)~2~
;
_journal_issue 1
_journal_name_full 'Acta Crystallographica Section C'
_journal_page_first 4
_journal_page_last 7
_journal_paper_doi 10.1107/S010827019200355X
_journal_volume 49
_journal_year 1993
_chemical_formula_sum 'Fe Ta Te3'
_chemical_formula_weight 619.59
_space_group_crystal_system monoclinic
_space_group_IT_number 4
_space_group_name_Hall 'P 2yb'
_space_group_name_H-M_alt 'P 1 21 1'
_cell_angle_alpha 90
_cell_angle_beta 109.16(3)
_cell_angle_gamma 90
_cell_formula_units_Z 2
_cell_length_a 7.407(4)
_cell_length_b 3.625(3)
_cell_length_c 9.966(3)
_cell_volume 252.8(3)
_diffrn_radiation_type Mo
_diffrn_radiation_wavelength 0.71069
_exptl_absorpt_coefficient_mu 41.098
_exptl_crystal_density_diffrn 8.138
_exptl_crystal_F_000 510
_cod_data_source_file he0023.cif
_cod_data_source_block he0023_structure_1_of_1
_cod_original_cell_volume 252.8(2)
_cod_original_formula_sum 'Fe1 Ta1 Te3'
_cod_database_code 2002027

loop_
_space_group_symop_id
_space_group_symop_operation_xyz
1 x,y,z
2 -x,y+1/2,-z

loop_
_atom_site_label
_atom_site_fract_x
_atom_site_fract_y
_atom_site_fract_z
Ta(1) .33390(10) .3443 .30055(8)
Te(1) -.0608(2) .362(2) .18640(10)
Te(2) .4835(2) -.137(2) .15880(10)
Te(3) .7177(2) .3670(10) .49700(10)
Fe(1) .1151(4) -.137(3) .0891(3)

loop_
_geom_bond_atom_site_label_1
_geom_bond_atom_site_label_2
_geom_bond_distance
Ta(1) Te(1) 2.768(2)
Ta(1) Te(3) 2.876(2)
Ta(1) Fe(1) 2.804(8)
Ta(1) Te(2) 2.700(4)
Fe(1) Te(1) 2.594(9)
Fe(1) Te(2) 2.586(4)
